data_4027217
loop_
_publ_author_name
'Bj\"orn Nelson'
'Sonja Herres-Pawlis'
'Wolf Hiller'
'Hans Preut'
'Carsten Strohmann'
'Martin Hiersemann'

_publ_section_title
;
 Palladium(II)-Catalyzed Cycloisomerization of Substituted 1,5-Hexadienes:
 A Combined Experimental and Computational Study on an Open and an
 Interrupted Hydropalladation/Carbopalladation/\b-Hydride Elimination
 (HCHe) Catalytic Cycle
;
_journal_name_full 'Journal of Organic Chemistry'
_journal_page_first 4980
_journal_page_last 4995
_journal_paper_doi 10.1021/jo3004088
_journal_volume 77
_journal_year 2012
_chemical_formula_sum 'C22 H36 O6'
_chemical_formula_weight 396.51
_chemical_name_systematic
; 
 ? 
;
_space_group_IT_number 2
_symmetry_cell_setting triclinic
_symmetry_space_group_name_Hall '-P 1'
_symmetry_space_group_name_H-M 'P -1'
_atom_sites_solution_hydrogens geom
_atom_sites_solution_primary direct
_atom_sites_solution_secondary difmap
_audit_creation_method SHELXL-97
_cell_angle_alpha 87.965(7)
_cell_angle_beta 72.478(10)
_cell_angle_gamma 77.756(7)
_cell_formula_units_Z 2
_cell_length_a 9.0823(9)
_cell_length_b 11.2934(7)
_cell_length_c 11.7674(16)
_cell_measurement_temperature 173(2)
_cell_volume 1124.3(2)
_computing_structure_refinement 'SHELXL-97 (Sheldrick, 1997)'
_computing_structure_solution 'SHELXS-97 (Sheldrick, 1990)'
_diffrn_ambient_temperature 173(2)
_diffrn_measured_fraction_theta_full 0.845
_diffrn_measured_fraction_theta_max 0.845
_diffrn_radiation_monochromator graphite
_diffrn_radiation_source 'fine-focus sealed tube'
_diffrn_radiation_type MoK\a
_diffrn_radiation_wavelength 0.71073
_diffrn_reflns_av_R_equivalents 0.0330
_diffrn_reflns_av_sigmaI/netI 0.1066
_diffrn_reflns_limit_h_max 11
_diffrn_reflns_limit_h_min -12
_diffrn_reflns_limit_k_max 15
_diffrn_reflns_limit_k_min -14
_diffrn_reflns_limit_l_max 15
_diffrn_reflns_limit_l_min -16
_diffrn_reflns_number 10014
_diffrn_reflns_theta_full 28.98
_diffrn_reflns_theta_max 28.98
_diffrn_reflns_theta_min 2.41
_exptl_absorpt_coefficient_mu 0.084
_exptl_crystal_density_diffrn 1.171
_exptl_crystal_F_000 432
_refine_diff_density_max 0.274
_refine_diff_density_min -0.258
_refine_diff_density_rms 0.065
_refine_ls_extinction_method none
_refine_ls_goodness_of_fit_ref 1.181
_refine_ls_hydrogen_treatment mixed
_refine_ls_matrix_type full
_refine_ls_number_parameters 261
_refine_ls_number_reflns 5044
_refine_ls_number_restraints 0
_refine_ls_restrained_S_all 1.181
_refine_ls_R_factor_all 0.1234
_refine_ls_R_factor_gt 0.0674
_refine_ls_shift/su_max 0.000
_refine_ls_shift/su_mean 0.000
_refine_ls_structure_factor_coef Fsqd
_refine_ls_weighting_details 'calc w=1/[\s^2^(Fo^2^)+(0.1126P)^2^+0.0000P] where P=(Fo^2^+2Fc^2^)/3'
_refine_ls_weighting_scheme calc
_refine_ls_wR_factor_gt 0.2488
_refine_ls_wR_factor_ref 0.2580
_reflns_number_gt 2578
_reflns_number_total 5044
_reflns_threshold_expression >2sigma(I)
_cod_data_source_file jo3004088_si_004.cif
_cod_data_source_block preu
_cod_depositor_comments
;

2022-01-02
Z value and formula fixed to values more according to usual
chemical conventions.                 miguel
;
_cod_original_formula_sum 'C44 H72 O12'
_cod_original_formula_weight 793.02
_cod_original_formula_units_Z 1
_cod_database_code 4027217

loop_
_symmetry_equiv_pos_as_xyz
'x, y, z'
'-x, -y, -z'

loop_
_atom_site_label
_atom_site_type_symbol
_atom_site_fract_x
_atom_site_fract_y
_atom_site_fract_z
_atom_site_U_iso_or_equiv
_atom_site_adp_type
_atom_site_occupancy
_atom_site_symmetry_multiplicity
_atom_site_calc_flag
_atom_site_refinement_flags
O1 O -0.0149(3) 1.0092(2) 0.2032(2) 0.0254(6) Uani 1 1 d .
H1 H -0.0009 0.9391 0.2301 0.030 Uiso 1 1 calc R
O2 O 0.3420(3) 1.0791(2) 0.2172(2) 0.0256(7) Uani 1 1 d .
O3 O 0.2780(3) 0.8983(2) 0.2176(3) 0.0302(7) Uani 1 1 d .
C1 C 0.0736(4) 1.0786(3) 0.2426(3) 0.0221(9) Uani 1 1 d .
C2 C -0.0051(5) 1.1184(3) 0.3768(3) 0.0265(9) Uani 1 1 d .
H2 H 0.0652 1.1623 0.4019 0.032 Uiso 1 1 calc R
C3 C -0.1541(5) 1.2117(3) 0.3706(4) 0.0360(11) Uani 1 1 d .
H3A H -0.2452 1.1721 0.3852 0.043 Uiso 1 1 calc R
H3B H -0.1810 1.2778 0.4312 0.043 Uiso 1 1 calc R
C4 C -0.1137(5) 1.2619(3) 0.2447(4) 0.0366(11) Uani 1 1 d .
H4A H -0.1848 1.2431 0.2018 0.044 Uiso 1 1 calc R
H4B H -0.1251 1.3509 0.2486 0.044 Uiso 1 1 calc R
C5 C 0.0564(5) 1.2009(3) 0.1818(4) 0.0288(10) Uani 1 1 d .
H5 H 0.1267 1.2479 0.2028 0.035 Uiso 1 1 calc R
C6 C -0.0336(5) 1.0163(3) 0.4584(3) 0.0265(9) Uani 1 1 d .
H6 H -0.1066 0.9711 0.4491 0.032 Uiso 1 1 calc R
C7 C 0.1006(6) 1.1913(4) 0.0465(4) 0.0408(11) Uani 1 1 d .
H7A H 0.0413 1.1380 0.0238 0.061 Uiso 1 1 calc R
H7B H 0.2141 1.1577 0.0136 0.061 Uiso 1 1 calc R
H7C H 0.0749 1.2720 0.0150 0.061 Uiso 1 1 calc R
C8 C 0.2404(4) 1.0071(3) 0.2237(3) 0.0191(8) Uani 1 1 d .
C9 C 0.5050(4) 1.0235(3) 0.2113(4) 0.0279(9) Uani 1 1 d .
H9 H 0.5331 0.9397 0.1754 0.034 Uiso 1 1 calc R
C10 C 0.6050(5) 1.1010(4) 0.1308(5) 0.0454(13) Uani 1 1 d .
H10A H 0.5912 1.1002 0.0514 0.068 Uiso 1 1 calc R
H10B H 0.7163 1.0692 0.1249 0.068 Uiso 1 1 calc R
H10C H 0.5729 1.1843 0.1636 0.068 Uiso 1 1 calc R
C11 C 0.5182(6) 1.0174(4) 0.3353(4) 0.0470(13) Uani 1 1 d .
H11A H 0.4882 1.0993 0.3712 0.070 Uiso 1 1 calc R
H11B H 0.6274 0.9814 0.3326 0.070 Uiso 1 1 calc R
H11C H 0.4477 0.9674 0.3833 0.070 Uiso 1 1 calc R
O1' O 0.2058(3) 0.6736(2) 0.3034(2) 0.0220(6) Uani 1 1 d .
H1' H 0.2040 0.7406 0.2700 0.026 Uiso 1 1 calc R
O2' O -0.1486(3) 0.6151(2) 0.2677(2) 0.0237(6) Uani 1 1 d .
O3' O -0.0867(3) 0.7907(2) 0.2995(3) 0.0301(7) Uani 1 1 d .
C1' C 0.1150(4) 0.6075(3) 0.2627(3) 0.0164(8) Uani 1 1 d .
C2' C 0.1178(4) 0.4890(3) 0.3315(3) 0.0179(8) Uani 1 1 d .
H2' H 0.0448 0.4442 0.3111 0.021 Uiso 1 1 calc R
C3' C 0.2872(4) 0.4195(3) 0.2755(3) 0.0234(8) Uani 1 1 d .
H3'1 H 0.2947 0.3311 0.2844 0.028 Uiso 1 1 calc R
H3'2 H 0.3600 0.4450 0.3130 0.028 Uiso 1 1 calc R
C4' C 0.3266(5) 0.4522(3) 0.1435(4) 0.0268(9) Uani 1 1 d .
H4'1 H 0.3291 0.3823 0.0938 0.032 Uiso 1 1 calc R
H4'2 H 0.4310 0.4746 0.1161 0.032 Uiso 1 1 calc R
C5' C 0.1955(4) 0.5607(3) 0.1333(3) 0.0223(8) Uani 1 1 d .
H5' H 0.1175 0.5293 0.1046 0.027 Uiso 1 1 calc R
C6' C 0.0664(4) 0.5099(3) 0.4636(3) 0.0207(8) Uani 1 1 d .
H6' H 0.1349 0.5397 0.4972 0.025 Uiso 1 1 calc R
C7' C 0.2542(5) 0.6577(3) 0.0491(3) 0.0290(9) Uani 1 1 d .
H7'1 H 0.1661 0.7264 0.0533 0.044 Uiso 1 1 calc R
H7'2 H 0.2978 0.6239 -0.0326 0.044 Uiso 1 1 calc R
H7'3 H 0.3366 0.6852 0.0725 0.044 Uiso 1 1 calc R
C8' C -0.0499(4) 0.6821(3) 0.2796(3) 0.0185(8) Uani 1 1 d .
C9' C -0.3133(4) 0.6758(3) 0.2818(4) 0.0293(10) Uani 1 1 d .
H9' H -0.3166 0.7611 0.2549 0.035 Uiso 1 1 calc R
C10' C -0.3693(5) 0.6086(4) 0.2024(5) 0.0479(13) Uani 1 1 d .
H10D H -0.3042 0.6124 0.1197 0.072 Uiso 1 1 calc R
H10E H -0.4798 0.6454 0.2097 0.072 Uiso 1 1 calc R
H10F H -0.3608 0.5238 0.2256 0.072 Uiso 1 1 calc R
C11' C -0.4042(6) 0.6775(5) 0.4097(5) 0.0582(15) Uani 1 1 d .
H11D H -0.4051 0.5941 0.4357 0.087 Uiso 1 1 calc R
H11E H -0.5129 0.7222 0.4214 0.087 Uiso 1 1 calc R
H11F H -0.3548 0.7171 0.4567 0.087 Uiso 1 1 calc R

loop_
_atom_site_aniso_label
_atom_site_aniso_U_11
_atom_site_aniso_U_22
_atom_site_aniso_U_33
_atom_site_aniso_U_23
_atom_site_aniso_U_13
_atom_site_aniso_U_12
O1 0.0276(15) 0.0171(12) 0.0373(17) 0.0005(12) -0.0157(13) -0.0088(11)
O2 0.0201(14) 0.0158(12) 0.0442(17) 0.0009(12) -0.0137(13) -0.0052(10)
O3 0.0248(15) 0.0161(13) 0.0495(18) 0.0009(12) -0.0099(14) -0.0059(11)
C1 0.022(2) 0.0179(17) 0.032(2) 0.0021(16) -0.0136(18) -0.0086(15)
C2 0.023(2) 0.0269(19) 0.032(2) -0.0059(18) -0.0094(18) -0.0089(16)
C3 0.022(2) 0.026(2) 0.056(3) -0.012(2) -0.006(2) -0.0030(17)
C4 0.029(2) 0.0210(19) 0.067(3) -0.004(2) -0.025(2) -0.0032(17)
C5 0.027(2) 0.0166(18) 0.048(3) 0.0045(18) -0.018(2) -0.0060(16)
C6 0.023(2) 0.0284(19) 0.027(2) -0.0070(18) -0.0010(17) -0.0125(17)
C7 0.042(3) 0.039(2) 0.046(3) 0.020(2) -0.020(2) -0.012(2)
C8 0.023(2) 0.0172(17) 0.0178(19) 0.0032(15) -0.0050(16) -0.0082(15)
C9 0.018(2) 0.0205(18) 0.045(3) -0.0006(18) -0.0111(19) -0.0017(15)
C10 0.023(2) 0.038(2) 0.073(4) 0.005(2) -0.007(2) -0.0123(19)
C11 0.041(3) 0.048(3) 0.056(3) -0.005(2) -0.028(3) 0.002(2)
O1' 0.0251(15) 0.0179(12) 0.0295(15) 0.0042(11) -0.0151(12) -0.0089(11)
O2' 0.0145(13) 0.0185(12) 0.0382(17) -0.0045(11) -0.0085(12) -0.0018(10)
O3' 0.0231(15) 0.0140(12) 0.0521(19) 0.0003(12) -0.0097(14) -0.0037(11)
C1' 0.0143(18) 0.0176(16) 0.0186(19) -0.0002(14) -0.0052(15) -0.0059(14)
C2' 0.0168(18) 0.0157(16) 0.023(2) -0.0001(15) -0.0082(16) -0.0045(14)
C3' 0.021(2) 0.0209(18) 0.029(2) 0.0020(16) -0.0090(17) -0.0019(15)
C4' 0.023(2) 0.0266(19) 0.028(2) -0.0008(17) -0.0061(18) -0.0029(16)
C5' 0.020(2) 0.0272(19) 0.020(2) 0.0004(16) -0.0057(16) -0.0057(15)
C6' 0.023(2) 0.0173(16) 0.025(2) 0.0020(15) -0.0104(16) -0.0060(15)
C7' 0.025(2) 0.035(2) 0.024(2) 0.0055(18) -0.0041(18) -0.0039(17)
C8' 0.023(2) 0.0186(17) 0.0157(19) 0.0007(15) -0.0070(16) -0.0068(15)
C9' 0.018(2) 0.0213(19) 0.047(3) -0.0037(18) -0.0113(19) 0.0017(16)
C10' 0.027(3) 0.055(3) 0.068(4) -0.007(3) -0.026(3) -0.004(2)
C11' 0.027(3) 0.083(4) 0.056(3) -0.009(3) -0.006(3) 0.001(3)

loop_
_atom_type_symbol
_atom_type_description
_atom_type_scat_dispersion_real
_atom_type_scat_dispersion_imag
_atom_type_scat_source
C C 0.0033 0.0016 'International Tables Vol C Tables 4.2.6.8 and 6.1.1.4'
H H 0.0000 0.0000 'International Tables Vol C Tables 4.2.6.8 and 6.1.1.4'
O O 0.0106 0.0060 'International Tables Vol C Tables 4.2.6.8 and 6.1.1.4'

loop_
_geom_angle_atom_site_label_1
_geom_angle_atom_site_label_2
_geom_angle_atom_site_label_3
_geom_angle
_geom_angle_site_symmetry_1
C1 O1 H1 109.5 .
C8 O2 C9 118.7(3) .
O1 C1 C8 110.1(3) .
O1 C1 C5 107.3(3) .
C8 C1 C5 116.3(3) .
O1 C1 C2 111.3(3) .
C8 C1 C2 110.1(3) .
C5 C1 C2 101.4(3) .
C6 C2 C3 115.9(3) .
C6 C2 C1 114.2(3) .
C3 C2 C1 101.2(3) .
C6 C2 H2 108.4 .
C3 C2 H2 108.4 .
C1 C2 H2 108.4 .
C4 C3 C2 106.3(3) .
C4 C3 H3A 110.5 .
C2 C3 H3A 110.5 .
C4 C3 H3B 110.5 .
C2 C3 H3B 110.5 .
H3A C3 H3B 108.7 .
C5 C4 C3 106.4(3) .
C5 C4 H4A 110.5 .
C3 C4 H4A 110.5 .
C5 C4 H4B 110.5 .
C3 C4 H4B 110.5 .
H4A C4 H4B 108.6 .
C4 C5 C7 115.4(4) .
C4 C5 C1 102.5(3) .
C7 C5 C1 114.3(3) .
C4 C5 H5 108.1 .
C7 C5 H5 108.1 .
C1 C5 H5 108.1 .
C6 C6 C2 125.4(5) 2_576
C6 C6 H6 117.3 2_576
C2 C6 H6 117.3 .
C5 C7 H7A 109.5 .
C5 C7 H7B 109.5 .
H7A C7 H7B 109.5 .
C5 C7 H7C 109.5 .
H7A C7 H7C 109.5 .
H7B C7 H7C 109.5 .
O3 C8 O2 123.5(3) .
O3 C8 C1 124.4(3) .
O2 C8 C1 112.1(3) .
O2 C9 C11 108.6(3) .
O2 C9 C10 105.7(3) .
C11 C9 C10 114.0(4) .
O2 C9 H9 109.5 .
C11 C9 H9 109.5 .
C10 C9 H9 109.5 .
C9 C10 H10A 109.5 .
C9 C10 H10B 109.5 .
H10A C10 H10B 109.5 .
C9 C10 H10C 109.5 .
H10A C10 H10C 109.5 .
H10B C10 H10C 109.5 .
C9 C11 H11A 109.5 .
C9 C11 H11B 109.5 .
H11A C11 H11B 109.5 .
C9 C11 H11C 109.5 .
H11A C11 H11C 109.5 .
H11B C11 H11C 109.5 .
C1' O1' H1' 109.5 .
C8' O2' C9' 118.1(3) .
O1' C1' C8' 110.5(3) .
O1' C1' C2' 106.5(3) .
C8' C1' C2' 113.4(3) .
O1' C1' C5' 112.3(3) .
C8' C1' C5' 111.8(3) .
C2' C1' C5' 102.0(3) .
C6' C2' C3' 116.2(3) .
C6' C2' C1' 112.9(3) .
C3' C2' C1' 102.2(3) .
C6' C2' H2' 108.4 .
C3' C2' H2' 108.4 .
C1' C2' H2' 108.4 .
C2' C3' C4' 104.5(3) .
C2' C3' H3'1 110.9 .
C4' C3' H3'1 110.9 .
C2' C3' H3'2 110.9 .
C4' C3' H3'2 110.9 .
H3'1 C3' H3'2 108.9 .
C3' C4' C5' 106.8(3) .
C3' C4' H4'1 110.4 .
C5' C4' H4'1 110.4 .
C3' C4' H4'2 110.4 .
C5' C4' H4'2 110.4 .
H4'1 C4' H4'2 108.6 .
C7' C5' C1' 113.3(3) .
C7' C5' C4' 114.5(3) .
C1' C5' C4' 103.6(3) .
C7' C5' H5' 108.4 .
C1' C5' H5' 108.4 .
C4' C5' H5' 108.4 .
C6' C6' C2' 124.6(4) 2_566
C6' C6' H6' 117.7 2_566
C2' C6' H6' 117.7 .
C5' C7' H7'1 109.5 .
C5' C7' H7'2 109.5 .
H7'1 C7' H7'2 109.5 .
C5' C7' H7'3 109.5 .
H7'1 C7' H7'3 109.5 .
H7'2 C7' H7'3 109.5 .
O3' C8' O2' 124.1(3) .
O3' C8' C1' 123.9(3) .
O2' C8' C1' 112.1(3) .
O2' C9' C10' 106.5(3) .
O2' C9' C11' 108.5(4) .
C10' C9' C11' 114.4(4) .
O2' C9' H9' 109.1 .
C10' C9' H9' 109.1 .
C11' C9' H9' 109.1 .
C9' C10' H10D 109.5 .
C9' C10' H10E 109.5 .
H10D C10' H10E 109.5 .
C9' C10' H10F 109.5 .
H10D C10' H10F 109.5 .
H10E C10' H10F 109.5 .
C9' C11' H11D 109.5 .
C9' C11' H11E 109.5 .
H11D C11' H11E 109.5 .
C9' C11' H11F 109.5 .
H11D C11' H11F 109.5 .
H11E C11' H11F 109.5 .

loop_
_geom_bond_atom_site_label_1
_geom_bond_atom_site_label_2
_geom_bond_distance
_geom_bond_site_symmetry_2
O1 C1 1.411(4) .
O1 H1 0.8400 .
O2 C8 1.338(4) .
O2 C9 1.462(4) .
O3 C8 1.201(4) .
C1 C8 1.513(5) .
C1 C5 1.533(5) .
C1 C2 1.562(5) .
C2 C6 1.489(5) .
C2 C3 1.548(5) .
C2 H2 1.0000 .
C3 C4 1.533(6) .
C3 H3A 0.9900 .
C3 H3B 0.9900 .
C4 C5 1.518(5) .
C4 H4A 0.9900 .
C4 H4B 0.9900 .
C5 C7 1.522(6) .
C5 H5 1.0000 .
C6 C6 1.306(8) 2_576
C6 H6 0.9500 .
C7 H7A 0.9800 .
C7 H7B 0.9800 .
C7 H7C 0.9800 .
C9 C11 1.498(6) .
C9 C10 1.499(6) .
C9 H9 1.0000 .
C10 H10A 0.9800 .
C10 H10B 0.9800 .
C10 H10C 0.9800 .
C11 H11A 0.9800 .
C11 H11B 0.9800 .
C11 H11C 0.9800 .
O1' C1' 1.411(4) .
O1' H1' 0.8400 .
O2' C8' 1.329(4) .
O2' C9' 1.470(4) .
O3' C8' 1.212(4) .
C1' C8' 1.514(5) .
C1' C2' 1.539(5) .
C1' C5' 1.535(5) .
C2' C6' 1.495(5) .
C2' C3' 1.527(5) .
C2' H2' 1.0000 .
C3' C4' 1.536(5) .
C3' H3'1 0.9900 .
C3' H3'2 0.9900 .
C4' C5' 1.546(5) .
C4' H4'1 0.9900 .
C4' H4'2 0.9900 .
C5' C7' 1.523(5) .
C5' H5' 1.0000 .
C6' C6' 1.311(7) 2_566
C6' H6' 0.9500 .
C7' H7'1 0.9800 .
C7' H7'2 0.9800 .
C7' H7'3 0.9800 .
C9' C10' 1.485(6) .
C9' C11' 1.482(6) .
C9' H9' 1.0000 .
C10' H10D 0.9800 .
C10' H10E 0.9800 .
C10' H10F 0.9800 .
C11' H11D 0.9800 .
C11' H11E 0.9800 .
C11' H11F 0.9800 .

loop_
_geom_hbond_atom_site_label_D
_geom_hbond_atom_site_label_H
_geom_hbond_atom_site_label_A
_geom_hbond_distance_DH
_geom_hbond_distance_HA
_geom_hbond_distance_DA
_geom_hbond_angle_DHA
O1 H1 O3' 0.84 2.04 2.800(3) 150.2
O1' H1' O3 0.84 2.05 2.832(3) 155.5

loop_
_geom_torsion_atom_site_label_1
_geom_torsion_atom_site_label_2
_geom_torsion_atom_site_label_3
_geom_torsion_atom_site_label_4
_geom_torsion
_geom_torsion_site_symmetry_4
O1 C1 C2 C6 55.3(4) .
C8 C1 C2 C6 -67.1(4) .
C5 C1 C2 C6 169.2(3) .
O1 C1 C2 C3 -69.9(3) .
C8 C1 C2 C3 167.7(3) .
C5 C1 C2 C3 43.9(3) .
C6 C2 C3 C4 -150.2(3) .
C1 C2 C3 C4 -26.1(4) .
C2 C3 C4 C5 -1.5(4) .
C3 C4 C5 C7 154.2(3) .
C3 C4 C5 C1 29.2(4) .
O1 C1 C5 C4 71.3(4) .
C8 C1 C5 C4 -164.9(3) .
C2 C1 C5 C4 -45.5(4) .
O1 C1 C5 C7 -54.3(4) .
C8 C1 C5 C7 69.4(4) .
C2 C1 C5 C7 -171.2(3) .
C3 C2 C6 C6 -127.7(5) 2_576
C1 C2 C6 C6 115.3(5) 2_576
C9 O2 C8 O3 -4.7(5) .
C9 O2 C8 C1 173.8(3) .
O1 C1 C8 O3 -24.5(5) .
C5 C1 C8 O3 -146.8(4) .
C2 C1 C8 O3 98.6(4) .
O1 C1 C8 O2 157.1(3) .
C5 C1 C8 O2 34.7(4) .
C2 C1 C8 O2 -79.9(4) .
C8 O2 C9 C11 -93.0(4) .
C8 O2 C9 C10 144.3(3) .
O1' C1' C2' C6' 53.8(4) .
C8' C1' C2' C6' -68.0(4) .
C5' C1' C2' C6' 171.6(3) .
O1' C1' C2' C3' -71.8(3) .
C8' C1' C2' C3' 166.5(3) .
C5' C1' C2' C3' 46.1(3) .
C6' C2' C3' C4' -159.5(3) .
C1' C2' C3' C4' -36.1(3) .
C2' C3' C4' C5' 12.8(4) .
O1' C1' C5' C7' -48.7(4) .
C8' C1' C5' C7' 76.2(4) .
C2' C1' C5' C7' -162.4(3) .
O1' C1' C5' C4' 75.9(3) .
C8' C1' C5' C4' -159.2(3) .
C2' C1' C5' C4' -37.7(3) .
C3' C4' C5' C7' 139.5(3) .
C3' C4' C5' C1' 15.6(4) .
C3' C2' C6' C6' -132.4(5) 2_566
C1' C2' C6' C6' 110.0(5) 2_566
C9' O2' C8' O3' -1.3(5) .
C9' O2' C8' C1' -180.0(3) .
O1' C1' C8' O3' 15.3(5) .
C2' C1' C8' O3' 134.8(4) .
C5' C1' C8' O3' -110.5(4) .
O1' C1' C8' O2' -166.0(3) .
C2' C1' C8' O2' -46.5(4) .
C5' C1' C8' O2' 68.2(4) .
C8' O2' C9' C10' 148.6(4) .
C8' O2' C9' C11' -87.8(4) .
